data_1547958
loop_
_publ_author_name
'Christopher H. Woodall'
'Gavin A. Craig'
'Alessandro Prescimone'
'Martin Misek'
'Joan Cano'
'Juan Faus'
'Michael R. Probert'
'Simon Parsons'
'Stephen Moggach'
'Jose Martinez-Lillo'
'Mark Murrie'
'Konstantin V. Kamenev'
'Euan K. Brechin'

_publ_contact_author_name 'Alessandro Prescimone'
_publ_section_title
;
 Pressure induced enhancement of the magnetic ordering temperature in
 rhenium(IV) monomers
;
_journal_name_full 'Nature Communications'
_journal_page_first 13870
_journal_paper_doi 10.1038/ncomms13870
_journal_volume 7
_journal_year 2017
_chemical_absolute_configuration .
_chemical_compound_source 'F.J. Martinez Lillo'
_chemical_formula_moiety 'C6 H9 Cl4 N3 Re1'
_chemical_formula_sum 'C6 H9 Cl4 N3 Re'
_chemical_formula_weight 451.17
_space_group_IT_number 62
_symmetry_cell_setting orthorhombic
_symmetry_space_group_name_Hall '-P 2ac 2n'
_symmetry_space_group_name_H-M 'P n m a'
_atom_sites_solution_hydrogens geom
_atom_sites_solution_primary 'from the ambient pressure structure'
_audit_creation_date 13-10-10
_audit_creation_method CRYSTALS_ver_14.40
_cell_angle_alpha 90
_cell_angle_beta 90
_cell_angle_gamma 90
_cell_formula_units_Z 4
_cell_length_a 10.3829(6)
_cell_length_b 13.4805(9)
_cell_length_c 9.7632(11)
_cell_measurement_reflns_used 6067
_cell_measurement_temperature 300
_cell_measurement_theta_max 20.220
_cell_measurement_theta_min 2.213
_cell_volume 1366.5(2)
_computing_cell_refinement 'SAINT (Siemens ,1995)'
_computing_data_reduction 'SAINT (Siemens ,1995)'
_computing_molecular_graphics 'CAMERON (Watkin et al., 1996)'
_computing_publication_material 'CRYSTALS (Betteridge et al., 2003)'
_computing_structure_refinement 'CRYSTALS (Betteridge et al., 2003)'
_computing_structure_solution 'SHELXS 86 (Sheldrick, 1986)'
_diffrn_ambient_pressure 100000
_diffrn_ambient_temperature 300
_diffrn_measured_fraction_theta_full 0.729
_diffrn_measured_fraction_theta_max 0.701
_diffrn_measurement_device 'Rigaku Saturn 724 CCD'
_diffrn_measurement_device_type Area
_diffrn_measurement_method \w
_diffrn_radiation_monochromator silicon
_diffrn_radiation_type 'Synchrotron - Diamond Light Source Beamline I19'
_diffrn_radiation_wavelength 0.48590
_diffrn_reflns_av_R_equivalents 0.046
_diffrn_reflns_limit_h_max 14
_diffrn_reflns_limit_h_min -14
_diffrn_reflns_limit_k_max 18
_diffrn_reflns_limit_k_min -18
_diffrn_reflns_limit_l_max 10
_diffrn_reflns_limit_l_min -10
_diffrn_reflns_number 11534
_diffrn_reflns_theta_full 15.625
_diffrn_reflns_theta_max 20.292
_diffrn_reflns_theta_min 1.761
_diffrn_standards_interval_count .
_diffrn_standards_interval_time .
_diffrn_standards_number 0
_exptl_absorpt_coefficient_mu 3.527
_exptl_absorpt_correction_T_max 0.62
_exptl_absorpt_correction_T_min 0.51
_exptl_absorpt_correction_type multi-scan
_exptl_absorpt_process_details 'SADABS (Siemens, 1996)'
_exptl_crystal_colour 'light green'
_exptl_crystal_density_diffrn 2.193
_exptl_crystal_density_method 'not measured'
_exptl_crystal_description block
_exptl_crystal_F_000 836
_exptl_crystal_recrystallization_method
; 
evaporation of a CH3CN solution
;
_exptl_crystal_size_max 0.080
_exptl_crystal_size_mid 0.070
_exptl_crystal_size_min 0.050
_refine_diff_density_max 1.36
_refine_diff_density_min -2.46
_refine_ls_extinction_method None
_refine_ls_goodness_of_fit_ref 0.9127
_refine_ls_hydrogen_treatment noref
_refine_ls_matrix_type full
_refine_ls_number_parameters 66
_refine_ls_number_reflns 1357
_refine_ls_number_restraints 38
_refine_ls_R_factor_all 0.0338
_refine_ls_R_factor_gt 0.0301
_refine_ls_shift/su_max 0.0012825
_refine_ls_shift/su_mean 0.0001327
_refine_ls_structure_factor_coef F
_refine_ls_weighting_details
;
 Method, part 1, Chebychev polynomial, (Watkin, 1994, Prince, 1982) 
 [weight] = 1.0/[A~0~*T~0~(x)+A~1~*T~1~(x) ... +A~n-1~]*T~n-1~(x)] 
 where A~i~ are the Chebychev coefficients listed below and x= Fcalc/Fmax 
 Method = Robust Weighting (Prince, 1982) 
 W = [weight] * [1-(deltaF/6*sigmaF)^2^]^2^ 
 A~i~ are: 
 0.217 0.791E-01 0.149E-01 -0.668E-01 
;
_refine_ls_weighting_scheme calc
_refine_ls_wR_factor_all 0.0342
_refine_ls_wR_factor_gt 0.0283
_refine_ls_wR_factor_ref 0.0283
_reflns_limit_h_max 14
_reflns_limit_h_min 0
_reflns_limit_k_max 18
_reflns_limit_k_min 0
_reflns_limit_l_max 10
_reflns_limit_l_min 0
_reflns_number_gt 1357
_reflns_number_total 1512
_reflns_threshold_expression I>2.0\s(I)
_oxford_diffrn_Wilson_B_factor 1.93
_oxford_diffrn_Wilson_scale 63.96
_oxford_refine_ls_r_factor_ref 0.0301
_oxford_refine_ls_scale 0.1328(2)
_oxford_reflns_number_all 1500
_oxford_reflns_threshold_expression_ref I>2.0\s(I)
_oxford_structure_analysis_title 'recl05a in Pnma'
_cod_data_source_file ReCl4MeCN.MeCN0.10GPa.cif
_cod_data_source_block recl05a
_cod_original_sg_symbol_H-M 'P n m a '
_cod_original_formula_sum 'C6 H9 Cl4 N3 Re1'
_cod_database_code 1547958

loop_
_symmetry_equiv_pos_as_xyz
x,y,z
-x,-y,-z
-x+1/2,y+1/2,z+1/2
x+1/2,-y+1/2,-z+1/2
x,-y+1/2,z
-x,y+1/2,-z
-x+1/2,-y,z+1/2
x+1/2,y,-z+1/2

loop_
_atom_site_label
_atom_site_type_symbol
_atom_site_fract_x
_atom_site_fract_y
_atom_site_fract_z
_atom_site_U_iso_or_equiv
_atom_site_occupancy
_atom_site_adp_type
_atom_site_refinement_flags_posn
_atom_site_refinement_flags_adp
_atom_site_refinement_flags_occupancy
_atom_site_disorder_assembly
_atom_site_disorder_group
_atom_site_attached_hydrogens
Re1 Re 0.940284(15) 0.7500 0.48191(3) 0.0257 1.0000 Uani S T . . . .
Cl2 Cl 0.76528(13) 0.7500 0.6302(2) 0.0477 1.0000 Uani S TU . . . .
Cl3 Cl 1.09485(14) 0.7500 0.3086(2) 0.0470 1.0000 Uani S TU . . . .
Cl4 Cl 1.04426(9) 0.62575(7) 0.59941(17) 0.0463 1.0000 Uani . U . . . .
N5 N 0.8437(3) 0.6418(2) 0.3681(5) 0.0374 1.0000 Uani . U . . . .
C6 C 0.7921(4) 0.5841(3) 0.3036(6) 0.0426 1.0000 Uani . U . . . .
C3 C 0.7258(6) 0.5112(3) 0.2231(8) 0.0718 1.0000 Uani . U . . . .
C2 C 0.4246(17) 0.7500 0.530(2) 0.136(5) 1.0000 Uiso DS U . . . .
N2 N 0.475(2) 0.5597(14) 0.498(2) 0.137(5) 0.5000 Uiso D U . . . .
C1 C 0.4501(19) 0.6438(13) 0.511(3) 0.136(5) 0.5000 Uiso D U . . . .
H31 H 0.7693 0.4494 0.2289 0.0892 1.0000 Uiso . . . . . .
H32 H 0.7255 0.5321 0.1288 0.0892 1.0000 Uiso . . . . . .
H33 H 0.6402 0.5044 0.2534 0.0892 1.0000 Uiso . . . . . .
H21 H 0.3592 0.7500 0.4723 0.1625 1.0000 Uiso . . . . . .
H22 H 0.4995 0.7873 0.5223 0.1625 0.5000 Uiso . . . . . .
H23 H 0.3925 0.7500 0.6262 0.1625 1.0000 Uiso . . . . . .

loop_
_atom_site_aniso_label
_atom_site_aniso_U_11
_atom_site_aniso_U_22
_atom_site_aniso_U_33
_atom_site_aniso_U_23
_atom_site_aniso_U_13
_atom_site_aniso_U_12
Re1 0.02608(10) 0.01978(12) 0.0312(2) 0.0000 -0.00318(6) 0.0000
Cl2 0.0419(6) 0.0418(7) 0.0594(15) 0.0000 0.0163(7) 0.0000
Cl3 0.0481(6) 0.0401(7) 0.0528(15) 0.0000 0.0178(7) 0.0000
Cl4 0.0482(4) 0.0367(5) 0.0541(11) 0.0115(4) -0.0118(5) 0.0081(3)
N5 0.0383(13) 0.0240(13) 0.050(3) -0.0019(11) -0.0106(13) -0.0007(9)
C6 0.0471(17) 0.0272(17) 0.054(4) -0.0008(14) -0.0211(19) 0.0007(12)
C3 0.090(3) 0.036(3) 0.089(7) -0.012(2) -0.050(4) -0.003(2)

loop_
_atom_type_symbol
_atom_type_scat_dispersion_real
_atom_type_scat_dispersion_imag
_atom_type_scat_Cromer_Mann_a1
_atom_type_scat_Cromer_Mann_b1
_atom_type_scat_Cromer_Mann_a2
_atom_type_scat_Cromer_Mann_b2
_atom_type_scat_Cromer_Mann_a3
_atom_type_scat_Cromer_Mann_b3
_atom_type_scat_Cromer_Mann_a4
_atom_type_scat_Cromer_Mann_b4
_atom_type_scat_Cromer_Mann_c
_atom_type_scat_source
C 0.00057 0.0007 2.3100 20.8439 1.0200 10.2075 1.5886 0.5687 0.8650 51.6512 0.2156 'International Tables Vol C 4.2.6.8 and 6.1.1.4'
H 0.0000 0.0000 0.4930 10.5109 0.3229 26.1257 0.1402 3.1424 0.0408 57.7998 0.0030 'International Tables Vol C 4.2.6.8 and 6.1.1.4'
N 0.0016 0.0014 12.2126 0.0057 3.1322 9.8933 2.0125 28.9975 1.1663 0.5826 -11.5290 'International Tables Vol C 4.2.6.8 and 6.1.1.4'
Cl 0.0774 0.0740 11.4604 0.0104 7.1964 1.1662 6.2556 18.5194 1.6455 47.7784 -9.5574 'International Tables Vol C 4.2.6.8 and 6.1.1.4'
Re -0.3615 3.8648 28.7621 1.6719 15.7189 9.0923 14.5564 0.3505 5.4417 52.0861 10.4720 'International Tables Vol C 4.2.6.8 and 6.1.1.4'

loop_
_geom_angle_atom_site_label_1
_geom_angle_site_symmetry_1
_geom_angle_atom_site_label_2
_geom_angle_site_symmetry_2
_geom_angle_atom_site_label_3
_geom_angle_site_symmetry_3
_geom_angle
_geom_angle_publ_flag
N5 5_565 Re1 . Cl4 5_565 88.99(9) yes
N5 5_565 Re1 . Cl2 . 87.50(11) yes
Cl4 5_565 Re1 . Cl2 . 93.22(5) yes
N5 5_565 Re1 . Cl3 . 86.81(12) yes
Cl4 5_565 Re1 . Cl3 . 92.23(5) yes
Cl2 . Re1 . Cl3 . 172.05(7) yes
N5 5_565 Re1 . Cl4 . 177.36(11) yes
Cl4 5_565 Re1 . Cl4 . 93.51(6) yes
Cl2 . Re1 . Cl4 . 93.22(5) yes
Cl3 . Re1 . Cl4 . 92.23(5) yes
N5 5_565 Re1 . N5 . 88.51(18) yes
Cl4 5_565 Re1 . N5 . 177.36(11) yes
Cl2 . Re1 . N5 . 87.50(11) yes
Cl3 . Re1 . N5 . 86.81(12) yes
Cl4 . Re1 . N5 . 88.99(9) yes
Re1 . N5 . C6 . 178.5(4) yes
N5 . C6 . C3 . 179.4(6) yes
C6 . C3 . H31 . 109.9 no
C6 . C3 . H32 . 109.0 no
H31 . C3 . H32 . 108.3 no
C6 . C3 . H33 . 110.3 no
H31 . C3 . H33 . 110.2 no
H32 . C3 . H33 . 109.0 no
C1 5_565 C2 . H22 5_565 111.5 no
C1 5_565 C2 . C1 . 154(2) yes
H22 5_565 C2 . C1 . 46.4 no
C1 5_565 C2 . H21 . 93.3 no
H22 5_565 C2 . H21 . 126.4 no
C1 . C2 . H21 . 93.3 no
C1 5_565 C2 . H22 . 46.4 no
H22 5_565 C2 . H22 . 65.6 no
C1 . C2 . H22 . 111.5 no
H21 . C2 . H22 . 126.4 no
C1 5_565 C2 . H23 . 100.4 no
H22 5_565 C2 . H23 . 110.8 no
C1 . C2 . H23 . 100.4 no
H21 . C2 . H23 . 110.1 no
H22 . C2 . H23 . 110.8 no
C2 . C1 . N2 . 177(2) yes

loop_
_geom_bond_atom_site_label_1
_geom_bond_site_symmetry_1
_geom_bond_atom_site_label_2
_geom_bond_site_symmetry_2
_geom_bond_distance
_geom_bond_publ_flag
Re1 . N5 5_565 2.090(3) yes
Re1 . Cl4 5_565 2.2993(10) yes
Re1 . Cl2 . 2.3235(15) yes
Re1 . Cl3 . 2.3318(16) yes
Re1 . Cl4 . 2.2993(10) yes
Re1 . N5 . 2.090(3) yes
N5 . C6 . 1.135(5) yes
C6 . C3 . 1.433(6) yes
C3 . H31 . 0.950 no
C3 . H32 . 0.964 no
C3 . H33 . 0.942 no
C2 . C1 5_565 1.467(16) yes
C2 . H22 5_565 0.929 no
C2 . C1 . 1.467(16) yes
C2 . H21 . 0.882 no
C2 . H22 . 0.929 no
C2 . H23 . 0.998 no
N2 . C1 . 1.170(16) yes
